data_4087932
loop_
_publ_author_name
'Galliamova, Lidiia A.'
'Varaksin, Mikhail V.'
'Chupakhin, Oleg N.'
'Slepukhin, Pavel A.'
'Charushin, Valery N.'

_publ_section_title
;
 Heterocyclic and Open-Chain Carboranes via Transition-Metal-Free C--H
 Functionalization of Mono- and Diazine-N-oxides
;
_journal_issue 21
_journal_name_full Organometallics
_journal_page_first 5285
_journal_paper_doi 10.1021/acs.organomet.5b00736
_journal_volume 34
_journal_year 2015
_chemical_formula_moiety '4(C24 H20 B10 Cu F12 N2 O4)'
_chemical_formula_sum 'C96 H80 B40 Cu4 F48 N8 O16'
_chemical_formula_weight 3200.24
_space_group_crystal_system triclinic
_space_group_IT_number 2
_space_group_name_Hall '-P 1'
_space_group_name_H-M_alt 'P -1'
_atom_sites_solution_hydrogens geom
_atom_sites_solution_primary direct
_atom_sites_solution_secondary difmap
_audit_creation_date 2015-04-07
_audit_creation_method
;
  Olex2 1.2-ac2
  (compiled 2012.03.27 svn.r2268, GUI svn.r4156)
;
_cell_angle_alpha 93.587(2)
_cell_angle_beta 92.779(2)
_cell_angle_gamma 94.252(2)
_cell_formula_units_Z 1
_cell_length_a 12.3972(3)
_cell_length_b 13.6503(3)
_cell_length_c 19.9916(6)
_cell_measurement_reflns_used 9717
_cell_measurement_temperature 150.00(10)
_cell_measurement_theta_max 30.7540
_cell_measurement_theta_min 2.1420
_cell_volume 3362.37(15)
_computing_cell_refinement
;
CrysAlisPro, Agilent Technologies,
Version 1.171.36.28 (release 01-02-2013 CrysAlis171 .NET)
(compiled Feb  1 2013,16:14:44)
;
_computing_data_collection
;
CrysAlisPro, Agilent Technologies,
Version 1.171.36.28 (release 01-02-2013 CrysAlis171 .NET)
(compiled Feb  1 2013,16:14:44)
;
_computing_data_reduction
;
CrysAlisPro, Agilent Technologies,
Version 1.171.36.28 (release 01-02-2013 CrysAlis171 .NET)
(compiled Feb  1 2013,16:14:44)
;
_computing_molecular_graphics
;
O. V. Dolomanov, L. J. Bourhis, R. J. Gildea, J. A. K. Howard and H. Puschmann,
OLEX2: a complete structure solution, refinement and analysis program.
J. Appl. Cryst. (2009). 42, 339-341.
;
_computing_publication_material
;
O. V. Dolomanov, L. J. Bourhis, R. J. Gildea, J. A. K. Howard and H. Puschmann,
OLEX2: a complete structure solution, refinement and analysis program.
J. Appl. Cryst. (2009). 42, 339-341.
;
_computing_structure_refinement
;
SHELXL, G.M. Sheldrick, Acta Cryst.
(2008). A64, 112-122
;
_computing_structure_solution
;
SHELXS, G.M. Sheldrick, Acta Cryst.
(2008). A64, 112-122
;
_diffrn_ambient_temperature 150.00(10)
_diffrn_detector_area_resol_mean 15.9555
_diffrn_measured_fraction_theta_full 0.9997
_diffrn_measured_fraction_theta_max 0.8690
_diffrn_measurement_details
;
#__ type_ start__ end____ width___ exp.time_
  1 omega  -18.00    8.00   1.0000   10.0000
omega____ theta____ kappa____ phi______ frames
    -      -20.7920  -99.0000 -150.0000 26

#__ type_ start__ end____ width___ exp.time_
  2 omega  -91.00  -66.00   1.0000   10.0000
omega____ theta____ kappa____ phi______ frames
    -      -20.7920  -77.0000   90.0000 25

#__ type_ start__ end____ width___ exp.time_
  3 omega  -40.00   19.00   1.0000   10.0000
omega____ theta____ kappa____ phi______ frames
    -       23.2920  -57.0000    0.0000 59

#__ type_ start__ end____ width___ exp.time_
  4 omega   13.00   92.00   1.0000   10.0000
omega____ theta____ kappa____ phi______ frames
    -       23.2920   57.0000 -120.0000 79

#__ type_ start__ end____ width___ exp.time_
  5 omega   -6.00   93.00   1.0000   10.0000
omega____ theta____ kappa____ phi______ frames
    -       23.2920   77.0000   90.0000 99

#__ type_ start__ end____ width___ exp.time_
  6 omega   21.00   78.00   1.0000   10.0000
omega____ theta____ kappa____ phi______ frames
    -       23.2920   57.0000 -180.0000 57

#__ type_ start__ end____ width___ exp.time_
  7 omega  -25.00   63.00   1.0000   10.0000
omega____ theta____ kappa____ phi______ frames
    -       23.2920  -99.0000  -30.0000 88
;
_diffrn_measurement_device_type 'Xcalibur, Eos'
_diffrn_measurement_method '\w scans'
_diffrn_orient_matrix_UB_11 0.0052144000
_diffrn_orient_matrix_UB_12 -0.0501421000
_diffrn_orient_matrix_UB_13 -0.0099669000
_diffrn_orient_matrix_UB_21 0.0321935000
_diffrn_orient_matrix_UB_22 0.0145779000
_diffrn_orient_matrix_UB_23 -0.0265730000
_diffrn_orient_matrix_UB_31 0.0473011000
_diffrn_orient_matrix_UB_32 0.0005167000
_diffrn_orient_matrix_UB_33 0.0214922000
_diffrn_radiation_monochromator graphite
_diffrn_radiation_type 'Mo K\a'
_diffrn_radiation_wavelength 0.7107
_diffrn_reflns_av_R_equivalents 0.0277
_diffrn_reflns_av_unetI/netI 0.0523
_diffrn_reflns_limit_h_max 14
_diffrn_reflns_limit_h_min -16
_diffrn_reflns_limit_k_max 15
_diffrn_reflns_limit_k_min -19
_diffrn_reflns_limit_l_max 27
_diffrn_reflns_limit_l_min -28
_diffrn_reflns_number 33657
_diffrn_reflns_theta_full 26.00
_diffrn_reflns_theta_max 30.83
_diffrn_reflns_theta_min 1.89
_diffrn_source 'Enhance (Mo) X-ray Source'
_exptl_absorpt_coefficient_mu 0.752
_exptl_absorpt_correction_T_max 1.00000
_exptl_absorpt_correction_T_min 0.87882
_exptl_absorpt_correction_type multi-scan
_exptl_absorpt_process_details
;
CrysAlisPro, Agilent Technologies,
Version 1.171.36.28 (release 01-02-2013 CrysAlis171 .NET)
(compiled Feb  1 2013,16:14:44)
Empirical absorption correction using spherical harmonics,
 implemented in SCALE3 ABSPACK scaling algorithm.
;
_exptl_crystal_colour 'clear green'
_exptl_crystal_colour_lustre clear
_exptl_crystal_colour_primary green
_exptl_crystal_density_diffrn 1.580
_exptl_crystal_density_method 'not measured'
_exptl_crystal_description prism
_exptl_crystal_F_000 1588
_exptl_crystal_size_max 0.25
_exptl_crystal_size_mid 0.2
_exptl_crystal_size_min 0.15
_refine_diff_density_max 1.117
_refine_diff_density_min -0.706
_refine_diff_density_rms 0.081
_refine_ls_extinction_method none
_refine_ls_goodness_of_fit_ref 1.011
_refine_ls_hydrogen_treatment mixed
_refine_ls_matrix_type full
_refine_ls_number_parameters 1036
_refine_ls_number_reflns 18353
_refine_ls_number_restraints 72
_refine_ls_restrained_S_all 1.019
_refine_ls_R_factor_all 0.0754
_refine_ls_R_factor_gt 0.0520
_refine_ls_shift/su_max 0.001
_refine_ls_shift/su_mean 0.000
_refine_ls_structure_factor_coef Fsqd
_refine_ls_weighting_details 'calc w=1/[\s^2^(Fo^2^)+(0.1050P)^2^+0.0000P] where P=(Fo^2^+2Fc^2^)/3'
_refine_ls_weighting_scheme calc
_refine_ls_wR_factor_gt 0.1471
_refine_ls_wR_factor_ref 0.1654
_reflns_number_gt 13832
_reflns_number_total 18353
_reflns_threshold_expression >2sigma(I)
_cod_data_source_file om5b00736_si_002.cif
_cod_data_source_block exp_423
_cod_database_code 4087932
_reflns_odcompleteness_completeness 99.97
_reflns_odcompleteness_iscentric 1
_reflns_odcompleteness_theta 28.22

loop_
_space_group_symop_id
_space_group_symop_operation_xyz
1 'x, y, z'
2 '-x, -y, -z'

loop_
_atom_site_label
_atom_site_type_symbol
_atom_site_fract_x
_atom_site_fract_y
_atom_site_fract_z
_atom_site_U_iso_or_equiv
_atom_site_adp_type
_atom_site_occupancy
_atom_site_refinement_flags_posn
_atom_site_disorder_group
Cu1 Cu 0.75930(2) 0.56411(2) 0.378206(13) 0.01979(8) Uani 1.000000 . .
Cu1A Cu 0.70290(2) 0.01060(2) 0.849829(13) 0.02007(8) Uani 1.000000 . .
O1 O 0.63012(14) 0.49519(13) 0.33105(8) 0.0233(4) Uani 1.000000 . .
N1A N 0.71744(16) -0.10612(15) 0.90288(9) 0.0204(4) Uani 1.000000 . .
O2A O 0.69045(15) 0.12656(13) 0.79770(8) 0.0253(4) Uani 1.000000 . .
O4 O 0.89906(14) 0.61874(13) 0.41832(8) 0.0253(4) Uani 1.000000 . .
O2 O 0.80702(14) 0.61544(13) 0.29416(8) 0.0249(4) Uani 1.000000 . .
N2 N 0.79989(16) 0.37778(15) 0.38679(9) 0.0199(4) Uani 1.000000 . .
O4A O 0.84671(14) 0.00424(13) 0.81305(8) 0.0223(3) Uani 1.000000 . .
O1A O 0.55376(15) 0.01960(14) 0.87634(9) 0.0300(4) Uani 1.000000 . .
C11 C 0.9394(2) 0.33466(18) 0.31179(12) 0.0230(5) Uani 1.000000 . .
O3 O 0.69627(16) 0.71670(14) 0.39541(9) 0.0307(4) Uani 1.000000 . .
N1 N 0.70707(17) 0.52019(15) 0.46521(9) 0.0213(4) Uani 1.000000 . .
C9A C 0.8988(2) 0.16095(18) 1.06247(12) 0.0246(5) Uani 1.000000 . .
H9Aa H 0.9229(2) 0.22142(18) 1.08416(12) 0.0296(6) Uiso 1.000000 R .
F5A F 0.6211(2) 0.16316(17) 0.65821(9) 0.0685(7) Uani 1.000000 . .
F1 F 0.73342(16) 0.68215(15) 0.13401(9) 0.0471(5) Uani 1.000000 . .
N2A N 0.78786(16) 0.07273(14) 0.97238(9) 0.0187(4) Uani 1.000000 . .
C8A C 0.9386(2) 0.07605(18) 1.08223(11) 0.0225(5) Uani 1.000000 . .
H8Aa H 0.9903(2) 0.07802(18) 1.11770(11) 0.0270(6) Uiso 1.000000 R .
C14A C 0.78649(19) -0.10482(17) 0.95824(11) 0.0182(4) Uani 1.000000 . .
F12B F 0.4541(4) 0.4674(3) 0.1893(3) 0.0459(10) Uani 0.750000 . 1
C14 C 0.67873(19) 0.42357(18) 0.47224(11) 0.0196(4) Uani 1.000000 . .
C10A C 0.8203(2) 0.15516(17) 1.00854(11) 0.0208(5) Uani 1.000000 . .
C7A C 0.90095(19) -0.01399(18) 1.04859(11) 0.0204(5) Uani 1.000000 . .
C11A C 0.7701(2) 0.24935(18) 0.99443(12) 0.0247(5) Uani 1.000000 . .
C13A C 0.82731(19) -0.01186(17) 0.99249(11) 0.0179(4) Uani 1.000000 . .
C6A C 0.9351(2) -0.10500(19) 1.07017(11) 0.0233(5) Uani 1.000000 . .
H6Aa H 0.9871(2) -0.10474(19) 1.10533(11) 0.0280(6) Uiso 1.000000 R .
C13 C 0.72048(19) 0.34974(18) 0.42751(11) 0.0205(5) Uani 1.000000 . .
C6 C 0.6055(2) 0.2239(2) 0.48112(13) 0.0292(5) Uani 1.000000 . .
H6 H 0.5780(2) 0.1588(2) 0.48215(13) 0.0350(7) Uiso 1.000000 R .
C3A C 0.7641(2) -0.28283(19) 0.95587(13) 0.0287(6) Uani 1.000000 . .
H3Aa H 0.7813(2) -0.34235(19) 0.97227(13) 0.0345(7) Uiso 1.000000 R .
F8A F 0.56417(19) -0.19918(16) 0.64730(11) 0.0614(6) Uani 1.000000 . .
C21 C 0.7492(2) 0.61468(18) 0.24077(12) 0.0236(5) Uani 1.000000 . .
C10 C 0.8411(2) 0.30783(19) 0.34930(12) 0.0237(5) Uani 1.000000 . .
F10A F 0.99621(16) 0.03115(18) 0.67052(9) 0.0533(5) Uani 1.000000 . .
F11A F 1.05153(14) 0.00088(17) 0.76904(9) 0.0508(5) Uani 1.000000 . .
O3A O 0.63606(15) -0.08060(15) 0.75437(9) 0.0306(4) Uani 1.000000 . .
C23A C 0.8616(2) -0.00029(19) 0.75029(12) 0.0234(5) Uani 1.000000 . .
C4A C 0.8156(2) -0.19349(17) 0.98442(11) 0.0214(5) Uani 1.000000 . .
C5A C 0.8927(2) -0.19136(18) 1.04003(12) 0.0239(5) Uani 1.000000 . .
H5Aa H 0.9139(2) -0.25016(18) 1.05562(12) 0.0287(6) Uiso 1.000000 R .
C21A C 0.6867(2) -0.0752(2) 0.70333(12) 0.0276(5) Uani 1.000000 . .
C22A C 0.7927(2) -0.0358(2) 0.69626(12) 0.0280(5) Uani 1.000000 . .
H22A H 0.8180(2) -0.0334(2) 0.65331(12) 0.0336(7) Uiso 1.000000 R .
C1A C 0.6696(2) -0.19187(19) 0.87790(13) 0.0285(5) Uani 1.000000 . .
H1Aa H 0.6207(2) -0.19187(19) 0.84111(13) 0.0342(7) Uiso 1.000000 R .
C3 C 0.5812(2) 0.4663(2) 0.57014(12) 0.0289(6) Uani 1.000000 . .
H3 H 0.5372(2) 0.4489(2) 0.60457(12) 0.0346(7) Uiso 1.000000 R .
B2 B 1.0376(2) 0.2531(2) 0.30283(15) 0.0289(6) Uani 1.000000 . .
H2 H 1.0327(2) 0.1787(2) 0.32131(15) 0.0346(7) Uiso 1.000000 R .
C23 C 0.6024(2) 0.50219(19) 0.26998(12) 0.0240(5) Uani 1.000000 . .
F6A F 0.7033(2) 0.27814(16) 0.72202(10) 0.0583(6) Uani 1.000000 . .
F7A F 0.5522(3) -0.05410(18) 0.61998(13) 0.0949(11) Uani 1.000000 . .
F12A F 0.98590(18) 0.13769(16) 0.75287(12) 0.0621(6) Uani 1.000000 . .
C16 C 0.7625(3) 0.7888(2) 0.40647(14) 0.0328(6) Uani 1.000000 . .
F3 F 0.89255(18) 0.6659(2) 0.17519(12) 0.0712(7) Uani 1.000000 . .
C7 C 0.6806(2) 0.25053(18) 0.43107(12) 0.0249(5) Uani 1.000000 . .
F4A F 0.5327(2) 0.27379(17) 0.70647(11) 0.0652(7) Uani 1.000000 . .
B5 B 0.9240(2) 0.4075(2) 0.24505(15) 0.0266(6) Uani 1.000000 . .
H5 H 0.8464(2) 0.4333(2) 0.22704(15) 0.0320(7) Uiso 1.000000 R .
C1 C 0.6775(2) 0.5869(2) 0.51121(12) 0.0262(5) Uani 1.000000 . .
H1 H 0.6991(2) 0.6528(2) 0.50711(12) 0.0315(6) Uiso 1.000000 R .
B1 B 0.9546(2) 0.2825(2) 0.23306(14) 0.0268(6) Uani 1.000000 . .
H1a H 0.8966(2) 0.2267(2) 0.20653(14) 0.0322(7) Uiso 1.000000 R .
C12A C 0.6688(2) 0.2462(2) 0.93910(13) 0.0300(6) Uani 1.000000 . .
H12A H 0.6393(2) 0.1760(2) 0.91188(13) 0.0361(7) Uiso 1.000000 R .
C8 C 0.7203(2) 0.1808(2) 0.38623(15) 0.0322(6) Uani 1.000000 . .
H8 H 0.6918(2) 0.1156(2) 0.38425(15) 0.0386(7) Uiso 1.000000 R .
C4 C 0.6116(2) 0.3938(2) 0.52373(11) 0.0237(5) Uani 1.000000 . .
C19A C 0.6154(3) 0.2187(2) 0.71465(14) 0.0381(7) Uani 1.000000 . .
C12 C 0.9944(2) 0.44788(19) 0.31905(13) 0.0262(5) Uani 1.000000 . .
H12 H 0.9586(2) 0.50412(19) 0.35097(13) 0.0314(6) Uiso 1.000000 R .
B4 B 1.0263(3) 0.3763(3) 0.19061(15) 0.0310(6) Uani 1.000000 . .
H4 H 1.0156(3) 0.3818(3) 0.13607(15) 0.0373(8) Uiso 1.000000 R .
C18A C 0.6019(2) 0.1511(2) 0.77319(12) 0.0282(5) Uani 1.000000 . .
C18 C 0.9322(2) 0.7090(2) 0.42488(13) 0.0287(5) Uani 1.000000 . .
B9 B 1.1319(3) 0.4528(3) 0.31638(16) 0.0310(6) Uani 1.000000 . .
H9 H 1.1887(3) 0.5089(3) 0.34371(16) 0.0372(8) Uiso 1.000000 R .
C22 C 0.6511(2) 0.5603(2) 0.22410(12) 0.0272(5) Uani 1.000000 . .
H22 H 0.6180(2) 0.5631(2) 0.18159(12) 0.0327(6) Uiso 1.000000 R .
B6 B 1.0484(3) 0.4827(2) 0.24674(16) 0.0302(6) Uani 1.000000 . .
H6a H 1.0513(3) 0.5578(2) 0.22951(16) 0.0363(8) Uiso 1.000000 R .
F2 F 0.7992(2) 0.77717(15) 0.21738(11) 0.0659(7) Uani 1.000000 . .
C24A C 0.9746(2) 0.0421(2) 0.73535(14) 0.0349(6) Uani 1.000000 . .
B10 B 1.0610(3) 0.3598(2) 0.35910(16) 0.0300(6) Uani 1.000000 . .
H10 H 1.0709(3) 0.3557(2) 0.41380(16) 0.0360(8) Uiso 1.000000 R .
F6 F 0.7684(3) 0.96109(18) 0.43996(17) 0.1091(13) Uani 1.000000 . .
F9A F 0.6818(2) -0.1393(3) 0.58818(11) 0.0975(11) Uani 1.000000 . .
C16A C 0.4832(2) 0.0588(2) 0.84196(16) 0.0369(7) Uani 1.000000 . .
C17A C 0.4987(2) 0.1223(2) 0.79097(15) 0.0380(7) Uani 1.000000 . .
H17A H 0.4391(2) 0.1456(2) 0.76870(15) 0.0456(8) Uiso 1.000000 R .
B1A B 0.7920(3) 0.2985(2) 0.91809(15) 0.0335(7) Uani 1.000000 . .
H1Ab H 0.8431(3) 0.2681(2) 0.87969(15) 0.0402(8) Uiso 1.000000 R .
B4A B 0.6690(3) 0.3502(3) 0.89682(16) 0.0393(8) Uani 1.000000 . .
H4A H 0.6408(3) 0.3536(3) 0.84406(16) 0.0471(10) Uiso 1.000000 R .
C2 C 0.6161(2) 0.5623(2) 0.56486(12) 0.0297(6) Uani 1.000000 . .
H2a H 0.5991(2) 0.6107(2) 0.59664(12) 0.0356(7) Uiso 1.000000 R .
C9 C 0.8005(2) 0.2081(2) 0.34553(15) 0.0318(6) Uani 1.000000 . .
H9a H 0.8280(2) 0.1621(2) 0.31591(15) 0.0381(7) Uiso 1.000000 R .
B10A B 0.8471(3) 0.3588(2) 0.99565(16) 0.0324(7) Uani 1.000000 . .
H10A H 0.9349(3) 0.3682(2) 1.00759(16) 0.0388(8) Uiso 1.000000 R .
B9A B 0.7532(3) 0.3346(2) 1.05894(15) 0.0337(7) Uani 1.000000 . .
H9Ab H 0.7811(3) 0.3283(2) 1.11145(15) 0.0404(9) Uiso 1.000000 R .
C5 C 0.5751(2) 0.2922(2) 0.52619(12) 0.0286(5) Uani 1.000000 . .
H5a H 0.5296(2) 0.2732(2) 0.55950(12) 0.0343(7) Uiso 1.000000 R .
C17 C 0.8746(3) 0.7914(2) 0.42072(15) 0.0375(7) Uani 1.000000 . .
H17 H 0.9127(3) 0.8528(2) 0.42785(15) 0.0450(8) Uiso 1.000000 R .
C2A C 0.6886(2) -0.28128(19) 0.90371(13) 0.0313(6) Uani 1.000000 . .
H2Aa H 0.6507(2) -0.33918(19) 0.88593(13) 0.0376(7) Uiso 1.000000 R .
C15 C 0.7151(3) 0.8894(2) 0.40179(19) 0.0498(9) Uani 1.000000 . .
B2A B 0.5760(3) 0.3268(3) 0.96053(18) 0.0405(8) Uani 1.000000 . .
H2Ab H 0.4883(3) 0.3152(3) 0.94846(18) 0.0485(10) Uiso 1.000000 R .
F4 F 0.7104(4) 0.9165(2) 0.34212(14) 0.1198(15) Uani 1.000000 . .
B3A B 0.6403(3) 0.2599(2) 1.02268(16) 0.0332(7) Uani 1.000000 . .
H3Ab H 0.5952(3) 0.2050(2) 1.05082(16) 0.0398(8) Uiso 1.000000 R .
C20 C 0.7946(2) 0.6847(2) 0.19035(14) 0.0333(6) Uani 1.000000 . .
B8 B 1.1612(3) 0.3272(3) 0.30406(17) 0.0336(7) Uani 1.000000 . .
H8a H 1.2379(3) 0.3008(3) 0.32295(17) 0.0403(8) Uiso 1.000000 R .
B6A B 0.6480(4) 0.4437(3) 0.96005(18) 0.0439(9) Uani 1.000000 . .
H6Ab H 0.6068(4) 0.5097(3) 0.94850(18) 0.0527(11) Uiso 1.000000 R .
B7 B 1.1550(3) 0.4036(3) 0.23451(16) 0.0315(7) Uani 1.000000 . .
H7 H 1.2279(3) 0.4266(3) 0.20839(16) 0.0378(8) Uiso 1.000000 R .
B5A B 0.7818(4) 0.4261(2) 0.93373(18) 0.0420(9) Uani 1.000000 . .
H5Ab H 0.8272(4) 0.4803(2) 0.90524(18) 0.0504(10) Uiso 1.000000 R .
B7A B 0.7583(4) 0.4491(2) 1.02080(18) 0.0425(9) Uani 1.000000 . .
H7A H 0.7889(4) 0.5185(2) 1.04864(18) 0.0510(10) Uiso 1.000000 R .
C24 C 0.5009(3) 0.4369(3) 0.24568(15) 0.0504(10) Uani 1.000000 . .
B3 B 1.0959(3) 0.2800(3) 0.22623(16) 0.0332(7) Uani 1.000000 . .
H3a H 1.1304(3) 0.2228(3) 0.19442(16) 0.0399(8) Uiso 1.000000 R .
F5 F 0.6176(3) 0.88860(19) 0.4248(2) 0.1072(12) Uani 1.000000 . .
C19 C 1.0551(3) 0.7252(3) 0.43881(18) 0.0454(8) Uani 1.000000 . .
B8A B 0.6310(3) 0.3870(3) 1.03679(17) 0.0407(9) Uani 1.000000 . .
H8Ab H 0.5788(3) 0.4162(3) 1.07503(17) 0.0488(10) Uiso 1.000000 R .
F7 F 1.1021(8) 0.7030(8) 0.3822(5) 0.099(4) Uani 0.500000 . 2
C20A C 0.6204(3) -0.1156(3) 0.63833(15) 0.0419(7) Uani 1.000000 . .
F2A F 0.3606(8) 0.0502(13) 0.9251(6) 0.177(5) Uani 0.500000 . 2
F9 F 1.0916(9) 0.6724(11) 0.4802(6) 0.122(6) Uani 0.500000 . 2
F3A F 0.2950(8) 0.0730(9) 0.8319(6) 0.110(4) Uani 0.500000 . 2
F11 F 0.4338(3) 0.4202(5) 0.28805(14) 0.0954(18) Uani 0.750000 . 1
F9B F 1.0781(6) 0.7777(8) 0.4971(5) 0.096(3) Uani 0.500000 . 1
C15A C 0.3676(3) 0.0340(4) 0.8621(3) 0.0732(14) Uani 1.000000 . .
F8 F 1.0882(5) 0.8188(5) 0.4522(7) 0.097(3) Uani 0.500000 . 2
F10 F 0.5350(4) 0.3456(3) 0.2241(3) 0.0958(14) Uani 0.750000 . 1
F1A F 0.3476(8) -0.0696(9) 0.8516(6) 0.132(4) Uani 0.500000 . 2
F11B F 0.4111(6) 0.4962(8) 0.2777(4) 0.049(2) Uani 0.250000 . 2
F12 F 0.4775(13) 0.4286(11) 0.1867(6) 0.058(4) Uani 0.250000 . 2
F10B F 0.4902(10) 0.3631(7) 0.2705(7) 0.063(3) Uani 0.250000 . 2
F7B F 1.0987(9) 0.6462(7) 0.4552(6) 0.085(4) Uani 0.500000 . 1
F8B F 1.1043(7) 0.7607(15) 0.3938(6) 0.151(7) Uani 0.500000 . 1
F3c F 0.3519(5) -0.0429(5) 0.8893(4) 0.066(2) Uani 0.500000 . 1
F2c F 0.2948(7) 0.0312(8) 0.8065(5) 0.077(3) Uani 0.500000 . 1
F1c F 0.3399(6) 0.1100(5) 0.9043(5) 0.092(2) Uani 0.500000 . 1

loop_
_atom_site_aniso_label
_atom_site_aniso_U_11
_atom_site_aniso_U_22
_atom_site_aniso_U_33
_atom_site_aniso_U_12
_atom_site_aniso_U_13
_atom_site_aniso_U_23
Cu1 0.01820(15) 0.02189(15) 0.01882(14) -0.00032(11) -0.00168(10) 0.00200(11)
Cu1A 0.01890(15) 0.02293(15) 0.01901(14) 0.00368(11) 0.00078(10) 0.00413(11)
O1 0.0210(9) 0.0290(9) 0.0190(8) -0.0036(7) -0.0016(6) 0.0032(7)
N1A 0.0200(10) 0.0203(10) 0.0209(9) 0.0018(8) 0.0019(7) 0.0004(8)
O2A 0.0274(10) 0.0263(9) 0.0232(8) 0.0047(7) 0.0022(7) 0.0062(7)
O4 0.0219(9) 0.0278(9) 0.0252(8) -0.0005(7) -0.0056(7) 0.0021(7)
O2 0.0217(9) 0.0288(9) 0.0234(8) -0.0042(7) -0.0020(7) 0.0060(7)
N2 0.0176(10) 0.0211(10) 0.0211(9) 0.0033(8) -0.0006(7) 0.0011(8)
O4A 0.0195(8) 0.0280(9) 0.0194(8) 0.0026(7) -0.0007(6) 0.0014(7)
O1A 0.0252(10) 0.0369(11) 0.0313(9) 0.0104(8) 0.0081(7) 0.0132(8)
C11 0.0190(12) 0.0234(12) 0.0262(12) 0.0035(9) 0.0008(9) -0.0023(9)
O3 0.0312(11) 0.0247(9) 0.0360(10) 0.0043(8) -0.0032(8) 0.0029(8)
N1 0.0216(10) 0.0249(10) 0.0176(9) 0.0045(8) -0.0020(7) 0.0010(8)
C9A 0.0312(14) 0.0209(11) 0.0211(11) -0.0004(10) 0.0006(9) -0.0017(9)
F5A 0.124(2) 0.0613(14) 0.0237(9) 0.0195(14) 0.0075(11) 0.0104(9)
F1 0.0491(12) 0.0561(12) 0.0354(9) -0.0103(9) -0.0093(8) 0.0249(8)
N2A 0.0219(10) 0.0182(9) 0.0170(9) 0.0039(8) 0.0048(7) 0.0032(7)
C8A 0.0233(12) 0.0264(12) 0.0173(10) 0.0001(10) -0.0007(9) 0.0001(9)
C14A 0.0178(11) 0.0196(11) 0.0178(10) 0.0028(8) 0.0039(8) 0.0021(8)
F12B 0.0376(19) 0.056(2) 0.0399(18) -0.0140(16) -0.0160(13) 0.0079(17)
C14 0.0161(11) 0.0257(12) 0.0170(10) 0.0021(9) -0.0030(8) 0.0033(9)
C10A 0.0255(12) 0.0204(11) 0.0171(10) 0.0030(9) 0.0034(9) 0.0030(9)
C7A 0.0198(11) 0.0235(11) 0.0185(10) 0.0037(9) 0.0022(8) 0.0038(9)
C11A 0.0346(14) 0.0214(12) 0.0184(11) 0.0058(10) -0.0001(9) 0.0014(9)
C13A 0.0168(11) 0.0209(11) 0.0171(10) 0.0031(8) 0.0039(8) 0.0051(8)
C6A 0.0233(12) 0.0294(13) 0.0188(11) 0.0061(10) 0.0018(9) 0.0080(9)
C13 0.0174(11) 0.0246(12) 0.0197(10) 0.0044(9) -0.0020(8) 0.0031(9)
C6 0.0283(14) 0.0286(13) 0.0305(13) -0.0024(10) -0.0022(10) 0.0091(11)
C3A 0.0399(16) 0.0177(11) 0.0291(13) 0.0017(10) 0.0047(11) 0.0040(10)
F8A 0.0701(15) 0.0479(12) 0.0587(13) -0.0153(11) -0.0275(11) -0.0071(10)
C21 0.0257(13) 0.0218(11) 0.0234(11) 0.0007(9) 0.0002(9) 0.0047(9)
C10 0.0203(12) 0.0257(12) 0.0252(11) 0.0053(10) 0.0003(9) -0.0006(9)
F10A 0.0373(11) 0.0927(16) 0.0299(9) -0.0111(10) 0.0103(7) 0.0165(9)
F11A 0.0214(9) 0.0924(16) 0.0413(10) 0.0063(9) 0.0044(7) 0.0216(10)
O3A 0.0234(10) 0.0392(11) 0.0280(9) -0.0023(8) -0.0028(7) 0.0012(8)
C23A 0.0208(12) 0.0273(12) 0.0230(11) 0.0047(10) 0.0014(9) 0.0049(10)
C4A 0.0253(12) 0.0189(11) 0.0207(11) 0.0033(9) 0.0051(9) 0.0028(9)
C5A 0.0263(13) 0.0233(12) 0.0245(11) 0.0077(10) 0.0061(9) 0.0093(9)
C21A 0.0279(14) 0.0318(14) 0.0222(11) 0.0031(11) -0.0052(10) -0.0018(10)
C22A 0.0273(14) 0.0359(14) 0.0206(11) 0.0038(11) 0.0002(9) -0.0012(10)
C1A 0.0308(14) 0.0260(13) 0.0273(12) -0.0018(11) -0.0016(10) -0.0017(10)
C3 0.0268(13) 0.0450(16) 0.0158(11) 0.0073(12) 0.0025(9) 0.0030(10)
B2 0.0213(14) 0.0299(15) 0.0365(16) 0.0108(12) 0.0029(11) -0.0002(12)
C23 0.0202(12) 0.0292(13) 0.0215(11) -0.0047(10) 0.0007(9) -0.0000(9)
F6A 0.0652(15) 0.0580(13) 0.0543(12) -0.0048(11) 0.0091(10) 0.0314(10)
F7A 0.128(3) 0.0549(14) 0.0936(18) 0.0272(15) -0.0876(18) -0.0127(13)
F12A 0.0498(13) 0.0452(12) 0.0878(16) -0.0217(10) 0.0098(11) 0.0015(11)
C16 0.0432(17) 0.0224(13) 0.0335(14) 0.0059(12) 0.0007(12) 0.0051(11)
F3 0.0382(12) 0.111(2) 0.0754(14) 0.0174(12) 0.0235(10) 0.0643(14)
C7 0.0248(13) 0.0227(12) 0.0271(12) 0.0022(10) -0.0029(9) 0.0044(10)
F4A 0.0694(16) 0.0696(15) 0.0668(13) 0.0352(12) 0.0115(11) 0.0441(12)
B5 0.0229(14) 0.0277(14) 0.0292(14) 0.0040(11) -0.0027(11) 0.0017(11)
C1 0.0284(13) 0.0266(13) 0.0231(11) 0.0034(10) -0.0029(10) -0.0013(10)
B1 0.0260(15) 0.0297(15) 0.0243(13) 0.0046(12) 0.0015(11) -0.0047(11)
C12A 0.0390(16) 0.0258(13) 0.0259(12) 0.0109(11) -0.0039(11) -0.0003(10)
C8 0.0309(15) 0.0212(12) 0.0440(15) 0.0008(11) 0.0015(12) 0.0010(11)
C4 0.0198(12) 0.0356(14) 0.0161(10) 0.0033(10) -0.0023(8) 0.0057(10)
C19A 0.0481(19) 0.0402(17) 0.0289(14) 0.0113(14) 0.0028(12) 0.0145(12)
C12 0.0219(12) 0.0263(12) 0.0298(12) 0.0036(10) 0.0002(10) -0.0037(10)
B4 0.0278(16) 0.0385(17) 0.0263(14) 0.0009(13) 0.0024(11) -0.0003(13)
C18A 0.0333(15) 0.0289(13) 0.0244(12) 0.0085(11) 0.0028(10) 0.0093(10)
C18 0.0250(13) 0.0357(14) 0.0237(12) -0.0042(11) -0.0057(10) 0.0021(11)
B9 0.0202(14) 0.0389(17) 0.0336(15) 0.0017(12) 0.0018(11) -0.0003(13)
C22 0.0243(13) 0.0351(14) 0.0217(11) -0.0037(10) -0.0018(9) 0.0061(10)
B6 0.0237(15) 0.0318(16) 0.0347(15) -0.0002(12) 0.0007(12) 0.0015(13)
F2 0.0933(19) 0.0340(11) 0.0672(14) -0.0211(11) -0.0028(13) 0.0157(10)
C24A 0.0283(15) 0.0466(17) 0.0296(13) -0.0019(12) 0.0022(11) 0.0055(12)
B10 0.0226(15) 0.0376(17) 0.0298(14) 0.0065(12) -0.0028(11) -0.0004(12)
F6 0.139(3) 0.0339(13) 0.147(3) 0.0220(16) -0.061(2) -0.0188(15)
F9A 0.0807(19) 0.169(3) 0.0315(11) -0.0254(19) 0.0015(11) -0.0359(15)
C16A 0.0239(14) 0.0425(17) 0.0479(17) 0.0101(12) 0.0080(12) 0.0169(14)
C17A 0.0255(15) 0.0480(18) 0.0436(16) 0.0094(13) 0.0012(12) 0.0198(14)
B1A 0.053(2) 0.0258(15) 0.0238(14) 0.0078(14) 0.0060(13) 0.0067(12)
B4A 0.063(2) 0.0284(16) 0.0287(15) 0.0201(16) -0.0022(15) 0.0054(13)
C2 0.0325(14) 0.0385(15) 0.0182(11) 0.0081(12) 0.0015(10) -0.0027(10)
C9 0.0325(15) 0.0223(13) 0.0403(15) 0.0034(11) 0.0055(11) -0.0042(11)
B10A 0.049(2) 0.0179(13) 0.0308(15) 0.0009(13) 0.0030(13) 0.0032(11)
B9A 0.051(2) 0.0268(15) 0.0245(14) 0.0155(14) 0.0023(13) -0.0028(12)
C5 0.0246(13) 0.0377(15) 0.0240(12) -0.0023(11) -0.0001(9) 0.0129(11)
C17 0.0406(17) 0.0247(13) 0.0449(16) -0.0085(12) -0.0051(13) 0.0030(12)
C2A 0.0388(16) 0.0210(12) 0.0323(13) -0.0065(11) 0.0021(11) -0.0021(10)
C15 0.059(2) 0.0265(15) 0.064(2) 0.0061(15) -0.0095(18) 0.0073(15)
B2A 0.045(2) 0.0358(18) 0.0426(18) 0.0215(16) -0.0036(15) 0.0033(15)
F4 0.227(4) 0.0781(19) 0.0683(16) 0.087(2) 0.004(2) 0.0301(14)
B3A 0.0392(19) 0.0320(16) 0.0309(15) 0.0140(14) 0.0066(13) 0.0059(13)
C20 0.0297(15) 0.0372(15) 0.0333(14) -0.0034(12) -0.0018(11) 0.0153(12)
B8 0.0209(15) 0.0410(18) 0.0396(17) 0.0093(13) 0.0001(12) 0.0012(14)
B6A 0.069(3) 0.0278(17) 0.0371(18) 0.0214(17) -0.0010(17) 0.0045(14)
B7 0.0210(15) 0.0382(17) 0.0357(16) 0.0033(12) 0.0062(12) 0.0001(13)
B5A 0.067(3) 0.0221(15) 0.0393(18) 0.0083(16) 0.0069(17) 0.0101(13)
B7A 0.067(3) 0.0222(15) 0.0386(18) 0.0104(16) -0.0007(17) -0.0015(13)
C24 0.048(2) 0.072(2) 0.0247(14) -0.0360(18) -0.0059(13) 0.0074(15)
B3 0.0278(16) 0.0368(17) 0.0352(16) 0.0041(13) 0.0093(12) -0.0044(13)
F5 0.087(2) 0.0460(15) 0.198(4) 0.0353(15) 0.043(2) 0.0186(18)
C19 0.0285(16) 0.050(2) 0.054(2) -0.0108(14) -0.0087(14) 0.0007(16)
B8A 0.057(2) 0.0365(18) 0.0320(16) 0.0258(17) 0.0045(15) 0.0020(14)
F7 0.036(3) 0.140(8) 0.112(7) -0.018(4) 0.030(3) -0.043(7)
C20A 0.0395(18) 0.053(2) 0.0307(14) -0.0019(15) -0.0098(12) -0.0033(14)
F2A 0.108(6) 0.285(14) 0.157(7) 0.045(7) 0.109(5) 0.048(7)
F9 0.044(5) 0.216(16) 0.106(8) -0.046(8) -0.047(5) 0.111(10)
F3A 0.032(4) 0.129(9) 0.184(12) 0.032(5) 0.015(5) 0.089(7)
F11 0.058(3) 0.187(5) 0.0274(14) -0.079(3) 0.0059(15) -0.004(2)
F9B 0.058(4) 0.106(6) 0.112(6) 0.003(4) -0.051(4) -0.052(5)
C15A 0.029(2) 0.097(4) 0.105(4) 0.022(2) 0.020(2) 0.062(3)
F8 0.039(3) 0.053(4) 0.190(10) -0.024(3) -0.022(5) -0.022(5)
F10 0.090(3) 0.0397(19) 0.147(4) -0.0139(18) -0.027(3) -0.028(2)
F1A 0.052(4) 0.137(8) 0.211(11) -0.021(4) -0.002(6) 0.079(7)
F11B 0.016(3) 0.076(6) 0.049(5) -0.015(4) 0.007(3) -0.016(4)
F12 0.057(8) 0.097(11) 0.013(4) -0.042(6) -0.004(4) 0.001(5)
F10B 0.060(6) 0.031(4) 0.093(8) -0.036(4) 0.005(5) 0.005(4)
F7B 0.032(3) 0.070(4) 0.145(11) 0.015(3) -0.044(5) -0.018(6)
F8B 0.030(3) 0.304(19) 0.131(9) -0.019(8) -0.003(5) 0.157(11)
F3c 0.026(3) 0.068(4) 0.112(5) 0.009(2) 0.021(3) 0.064(4)
F2c 0.030(3) 0.117(7) 0.085(4) -0.006(4) -0.012(3) 0.038(4)
F1c 0.072(4) 0.069(4) 0.143(7) 0.017(3) 0.077(4) 0.005(4)

loop_
_atom_type_symbol
_atom_type_description
_atom_type_scat_dispersion_real
_atom_type_scat_dispersion_imag
_atom_type_scat_source
C C 0.0033 0.0016 'International Tables Vol C Tables 4.2.6.8 and 6.1.1.4'
H H 0.0000 0.0000 'International Tables Vol C Tables 4.2.6.8 and 6.1.1.4'
B B 0.0013 0.0007 'International Tables Vol C Tables 4.2.6.8 and 6.1.1.4'
Cu Cu 0.3201 1.2651 'International Tables Vol C Tables 4.2.6.8 and 6.1.1.4'
F F 0.0171 0.0103 'International Tables Vol C Tables 4.2.6.8 and 6.1.1.4'
N N 0.0061 0.0033 'International Tables Vol C Tables 4.2.6.8 and 6.1.1.4'
O O 0.0106 0.0060 'International Tables Vol C Tables 4.2.6.8 and 6.1.1.4'

loop_
_geom_angle_atom_site_label_1
_geom_angle_atom_site_label_2
_geom_angle_atom_site_label_3
_geom_angle
O4 Cu1 O1 171.87(7)
O2 Cu1 O1 90.88(7)
O2 Cu1 O4 86.42(7)
O3 Cu1 O1 99.02(7)
O3 Cu1 O4 88.31(7)
O3 Cu1 O2 83.62(7)
N1 Cu1 O1 89.75(8)
N1 Cu1 O4 93.44(8)
N1 Cu1 O2 176.33(8)
N1 Cu1 O3 92.71(8)
O2A Cu1A N1A 179.27(8)
O4A Cu1A N1A 93.84(8)
O4A Cu1A O2A 85.61(7)
O1A Cu1A N1A 90.77(8)
O1A Cu1A O2A 89.82(8)
O1A Cu1A O4A 173.62(7)
O3A Cu1A N1A 94.02(7)
O3A Cu1A O2A 86.42(7)
O3A Cu1A O4A 86.69(7)
O3A Cu1A O1A 88.59(7)
C23 O1 Cu1 124.95(17)
C14A N1A Cu1A 122.56(16)
C1A N1A Cu1A 117.99(17)
C1A N1A C14A 118.7(2)
C18A O2A Cu1A 123.31(18)
C18 O4 Cu1 126.28(16)
C21 O2 Cu1 125.14(17)
C10 N2 C13 117.5(2)
C23A O4A Cu1A 123.14(15)
C16A O1A Cu1A 123.21(18)
B2 C11 C10 120.0(2)
B5 C11 C10 117.6(2)
B5 C11 B2 114.1(2)
B1 C11 C10 120.8(2)
B1 C11 B2 62.43(16)
B1 C11 B5 62.40(16)
C12 C11 C10 119.73(19)
C12 C11 B2 110.3(2)
C12 C11 B5 61.43(16)
C12 C11 B1 110.4(2)
B10 C11 C10 116.8(2)
B10 C11 B2 62.02(17)
B10 C11 B5 114.4(2)
B10 C11 B1 113.62(19)
B10 C11 C12 61.28(17)
C16 O3 Cu1 118.71(18)
C14 N1 Cu1 120.29(15)
C1 N1 Cu1 119.50(18)
C1 N1 C14 118.6(2)
C8A C9A H9Aa 120.62(14)
C10A C9A H9Aa 120.62(14)
C10A C9A C8A 118.8(2)
C13A N2A C10A 117.0(2)
H8Aa C8A C9A 120.30(14)
C7A C8A C9A 119.4(2)
C7A C8A H8Aa 120.30(14)
C13A C14A N1A 120.0(2)
C4A C14A N1A 120.7(2)
C4A C14A C13A 119.2(2)
C13 C14 N1 119.4(2)
C4 C14 N1 121.1(2)
C4 C14 C13 119.5(2)
N2A C10A C9A 123.9(2)
C11A C10A C9A 116.1(2)
C11A C10A N2A 119.9(2)
C13A C7A C8A 117.7(2)
C6A C7A C8A 121.3(2)
C6A C7A C13A 120.9(2)
C12A C11A C10A 119.1(2)
B1A C11A C10A 118.0(2)
B1A C11A C12A 61.46(18)
B10A C11A C10A 121.3(2)
B10A C11A C12A 110.8(2)
B10A C11A B1A 62.68(18)
B9A C11A C10A 120.0(2)
B9A C11A C12A 110.0(2)
B9A C11A B1A 114.6(2)
B9A C11A B10A 63.01(19)
B3A C11A C10A 115.7(2)
B3A C11A C12A 61.45(17)
B3A C11A B1A 114.7(2)
B3A C11A B10A 114.0(2)
B3A C11A B9A 61.47(19)
C14A C13A N2A 118.9(2)
C7A C13A N2A 122.9(2)
C7A C13A C14A 118.0(2)
H6Aa C6A C7A 119.71(14)
C5A C6A C7A 120.6(2)
C5A C6A H6Aa 119.71(14)
C14 C13 N2 118.7(2)
C7 C13 N2 123.0(2)
C7 C13 C14 118.2(2)
C7 C6 H6 119.67(15)
C5 C6 H6 119.67(17)
C5 C6 C7 120.7(3)
C4A C3A H3Aa 120.31(15)
C2A C3A H3Aa 120.31(16)
C2A C3A C4A 119.4(2)
C22 C21 O2 127.8(2)
C20 C21 O2 113.6(2)
C20 C21 C22 118.6(2)
C11 C10 N2 118.4(2)
C9 C10 N2 123.4(2)
C9 C10 C11 118.1(2)
C21A O3A Cu1A 118.51(17)
C22A C23A O4A 130.5(2)
C24A C23A O4A 112.0(2)
C24A C23A C22A 117.5(2)
C3A C4A C14A 118.4(2)
C5A C4A C14A 120.2(2)
C5A C4A C3A 121.3(2)
C4A C5A C6A 120.7(2)
H5Aa C5A C6A 119.65(14)
H5Aa C5A C4A 119.65(14)
C22A C21A O3A 129.0(2)
C20A C21A O3A 113.9(2)
C20A C21A C22A 117.1(2)
C21A C22A C23A 123.0(2)
H22A C22A C23A 118.51(15)
H22A C22A C21A 118.51(14)
H1Aa C1A N1A 118.22(14)
C2A C1A N1A 123.6(2)
C2A C1A H1Aa 118.22(16)
C4 C3 H3 120.04(16)
C2 C3 H3 120.04(15)
C2 C3 C4 119.9(2)
H2 B2 C11 124.44(14)
B1 B2 C11 58.60(15)
B1 B2 H2 121.43(15)
B10 B2 C11 59.61(15)
B10 B2 H2 121.25(15)
B10 B2 B1 108.5(2)
B8 B2 C11 105.1(2)
B8 B2 H2 122.29(14)
B8 B2 B1 108.2(2)
B8 B2 B10 59.47(18)
B3 B2 C11 104.6(2)
B3 B2 H2 122.57(14)
B3 B2 B1 59.69(18)
B3 B2 B10 107.9(2)
B3 B2 B8 60.32(19)
C22 C23 O1 128.7(2)
C24 C23 O1 113.8(2)
C24 C23 C22 117.5(2)
C17 C16 O3 129.0(3)
C15 C16 O3 115.0(3)
C15 C16 C17 115.9(3)
C6 C7 C13 120.3(2)
C8 C7 C13 117.1(2)
C8 C7 C6 122.5(2)
H5 B5 C11 124.55(13)
B1 B5 C11 58.41(15)
B1 B5 H5 122.35(14)
C12 B5 C11 56.76(15)
C12 B5 H5 125.48(13)
C12 B5 B1 103.59(19)
B4 B5 C11 105.0(2)
B4 B5 H5 122.82(14)
B4 B5 B1 60.41(18)
B4 B5 C12 103.9(2)
B6 B5 C11 104.4(2)
B6 B5 H5 122.32(14)
B6 B5 B1 107.8(2)
B6 B5 C12 58.07(17)
B6 B5 B4 59.94(18)
H1 C1 N1 118.44(15)
C2 C1 N1 123.1(3)
C2 C1 H1 118.44(16)
B2 B1 C11 58.97(15)
B5 B1 C11 59.19(15)
B5 B1 B2 108.7(2)
H1a B1 C11 124.49(14)
H1a B1 B2 121.11(15)
H1a B1 B5 121.30(14)
B4 B1 C11 104.9(2)
B4 B1 B2 108.5(2)
B4 B1 B5 59.49(18)
B4 B1 H1a 122.31(14)
B3 B1 C11 105.1(2)
B3 B1 B2 60.01(18)
B3 B1 B5 108.3(2)
B3 B1 H1a 122.10(14)
B3 B1 B4 60.53(19)
H12A C12A C11A 119.88(13)
B1A C12A C11A 62.17(18)
B1A C12A H12A 116.87(13)
B4A C12A C11A 112.3(2)
B4A C12A H12A 118.08(15)
B4A C12A B1A 62.5(2)
B2A C12A C11A 112.6(2)
B2A C12A H12A 117.91(17)
B2A C12A B1A 115.5(2)
B2A C12A B4A 63.4(2)
B3A C12A C11A 62.58(17)
B3A C12A H12A 116.66(16)
B3A C12A B1A 116.2(2)
B3A C12A B4A 115.5(2)
B3A C12A B2A 62.52(18)
H8 C8 C7 119.94(17)
C9 C8 C7 120.1(3)
C9 C8 H8 119.94(16)
C3 C4 C14 118.1(2)
C5 C4 C14 119.8(2)
C5 C4 C3 122.1(2)
F6A C19A F5A 107.6(3)
F4A C19A F5A 107.5(3)
F4A C19A F6A 107.3(3)
C18A C19A F5A 108.8(2)
C18A C19A F6A 113.0(2)
C18A C19A F4A 112.5(3)
B5 C12 C11 61.81(16)
H12 C12 C11 120.08(12)
H12 C12 B5 117.05(13)
B9 C12 C11 112.2(2)
B9 C12 B5 115.2(2)
B9 C12 H12 118.25(14)
B6 C12 C11 112.34(19)
B6 C12 B5 62.92(17)
B6 C12 H12 117.97(14)
B6 C12 B9 63.04(18)
B10 C12 C11 62.32(17)
B10 C12 B5 115.6(2)
B10 C12 H12 117.09(13)
B10 C12 B9 62.40(18)
B10 C12 B6 115.1(2)
B1 B4 B5 60.10(17)
H4 B4 B5 121.32(14)
H4 B4 B1 122.18(14)
B6 B4 B5 60.48(18)
B6 B4 B1 108.0(2)
B6 B4 H4 121.51(15)
B7 B4 B5 108.5(2)
B7 B4 B1 107.4(2)
B7 B4 H4 121.71(15)
B7 B4 B6 60.12(18)
B3 B4 B5 107.7(2)
B3 B4 B1 59.19(18)
B3 B4 H4 122.26(14)
B3 B4 B6 107.7(2)
B3 B4 B7 59.82(19)
C19A C18A O2A 113.2(3)
C17A C18A O2A 128.0(2)
C17A C18A C19A 118.8(2)
C17 C18 O4 129.6(3)
C19 C18 O4 112.8(3)
C19 C18 C17 117.6(3)
H9 B9 C12 125.07(14)
B6 B9 C12 58.40(17)
B6 B9 H9 121.06(15)
B10 B9 C12 59.32(17)
B10 B9 H9 121.13(14)
B10 B9 B6 108.7(2)
B8 B9 C12 104.3(2)
B8 B9 H9 122.51(14)
B8 B9 B6 108.5(2)
B8 B9 B10 59.36(19)
B7 B9 C12 104.5(2)
B7 B9 H9 122.15(15)
B7 B9 B6 60.26(18)
B7 B9 B10 108.3(2)
B7 B9 B8 60.48(18)
C23 C22 C21 120.8(2)
H22 C22 C21 119.62(14)
H22 C22 C23 119.62(14)
C12 B6 B5 59.01(17)
B4 B6 B5 59.58(17)
B4 B6 C12 104.3(2)
B9 B6 B5 108.3(2)
B9 B6 C12 58.57(17)
B9 B6 B4 108.0(2)
H6a B6 B5 121.34(14)
H6a B6 C12 125.02(14)
H6a B6 B4 122.50(15)
H6a B6 B9 121.43(15)
B7 B6 B5 107.9(2)
B7 B6 C12 104.1(2)
B7 B6 B4 60.25(18)
B7 B6 B9 59.68(17)
B7 B6 H6a 122.58(16)
F11A C24A F10A 106.4(2)
C23A C24A F10A 113.6(2)
C23A C24A F11A 112.2(2)
F12A C24A F10A 107.1(3)
F12A C24A F11A 107.1(2)
F12A C24A C23A 110.1(2)
B2 B10 C11 58.37(15)
C12 B10 C11 56.40(15)
C12 B10 B2 103.5(2)
B9 B10 C11 104.1(2)
B9 B10 B2 107.9(2)
B9 B10 C12 58.29(17)
H10 B10 C11 124.98(14)
H10 B10 B2 122.50(15)
H10 B10 C12 125.33(13)
H10 B10 B9 122.08(14)
B8 B10 C11 104.5(2)
B8 B10 B2 59.95(18)
B8 B10 C12 104.4(2)
B8 B10 B9 60.50(19)
B8 B10 H10 122.76(14)
C17A C16A O1A 128.1(3)
C15A C16A O1A 113.7(3)
C15A C16A C17A 118.1(3)
C16A C17A C18A 120.4(3)
H17A C17A C18A 119.79(16)
H17A C17A C16A 119.79(17)
C12A B1A C11A 56.37(16)
H1Ab B1A C11A 125.00(13)
H1Ab B1A C12A 125.61(13)
B4A B1A C11A 104.2(2)
B4A B1A C12A 58.2(2)
B4A B1A H1Ab 122.06(15)
B10A B1A C11A 58.12(16)
B10A B1A C12A 103.2(2)
B10A B1A H1Ab 122.52(17)
B10A B1A B4A 108.0(2)
B5A B1A C11A 104.6(2)
B5A B1A C12A 104.0(2)
B5A B1A H1Ab 122.75(17)
B5A B1A B4A 60.4(2)
B5A B1A B10A 60.26(19)
B1A B4A C12A 59.37(18)
H4A B4A C12A 125.21(15)
H4A B4A B1A 120.93(15)
B2A B4A C12A 58.42(18)
B2A B4A B1A 108.8(2)
B2A B4A H4A 121.31(17)
B6A B4A C12A 103.7(2)
B6A B4A B1A 108.2(3)
B6A B4A H4A 122.74(15)
B6A B4A B2A 59.5(2)
B5A B4A C12A 104.4(2)
B5A B4A B1A 59.7(2)
B5A B4A H4A 122.34(16)
B5A B4A B2A 108.2(2)
B5A B4A B6A 60.5(2)
C1 C2 C3 118.9(2)
H2a C2 C3 120.56(15)
H2a C2 C1 120.56(16)
C8 C9 C10 118.5(2)
H9a C9 C10 120.76(15)
H9a C9 C8 120.76(16)
B1A B10A C11A 59.19(17)
H10A B10A C11A 124.67(15)
H10A B10A B1A 121.62(17)
B9A B10A C11A 58.58(17)
B9A B10A B1A 108.1(2)
B9A B10A H10A 121.48(16)
B5A B10A C11A 104.6(2)
B5A B10A B1A 59.19(18)
B5A B10A H10A 122.54(19)
B5A B10A B9A 108.0(3)
B7A B10A C11A 104.6(3)
B7A B10A B1A 107.7(2)
B7A B10A H10A 122.37(18)
B7A B10A B9A 59.86(19)
B7A B10A B5A 60.36(19)
B10A B9A C11A 58.41(17)
H9Ab B9A C11A 124.55(13)
H9Ab B9A B10A 121.28(16)
B3A B9A C11A 60.13(17)
B3A B9A B10A 109.2(2)
B3A B9A H9Ab 120.73(15)
B7A B9A C11A 104.4(2)
B7A B9A B10A 59.7(2)
B7A B9A H9Ab 122.46(15)
B7A B9A B3A 108.4(2)
B8A B9A C11A 105.0(2)
B8A B9A B10A 108.3(2)
B8A B9A H9Ab 122.39(15)
B8A B9A B3A 59.4(2)
B8A B9A B7A 60.5(2)
C4 C5 C6 121.0(2)
H5a C5 C6 119.50(17)
H5a C5 C4 119.50(14)
C18 C17 C16 124.4(3)
H17 C17 C16 117.80(16)
H17 C17 C18 117.80(17)
C1A C2A C3A 118.8(2)
H2Aa C2A C3A 120.60(16)
H2Aa C2A C1A 120.60(16)
F6 C15 C16 114.0(3)
F4 C15 C16 112.4(3)
F4 C15 F6 107.5(4)
F5 C15 C16 111.6(3)
F5 C15 F6 102.3(3)
F5 C15 F4 108.5(4)
B4A B2A C12A 58.16(18)
H2Ab B2A C12A 125.25(17)
H2Ab B2A B4A 121.23(17)
B3A B2A C12A 59.41(17)
B3A B2A B4A 108.6(2)
B3A B2A H2Ab 121.20(19)
B6A B2A C12A 103.9(3)
B6A B2A B4A 60.1(2)
B6A B2A H2Ab 122.53(17)
B6A B2A B3A 107.9(3)
B8A B2A C12A 104.1(2)
B8A B2A B4A 108.2(3)
B8A B2A H2Ab 122.67(18)
B8A B2A B3A 59.25(19)
B8A B2A B6A 60.2(2)
C12A B3A C11A 55.97(16)
B9A B3A C11A 58.39(17)
B9A B3A C12A 103.2(2)
B2A B3A C11A 103.7(2)
B2A B3A C12A 58.07(17)
B2A B3A B9A 108.0(3)
H3Ab B3A C11A 125.17(13)
H3Ab B3A C12A 125.84(16)
H3Ab B3A B9A 122.27(15)
H3Ab B3A B2A 122.33(19)
B8A B3A C11A 104.4(3)
B8A B3A C12A 103.6(2)
B8A B3A B9A 60.4(2)
B8A B3A B2A 60.04(19)
B8A B3A H3Ab 122.93(17)
C21 C20 F1 112.9(2)
F3 C20 F1 108.4(2)
F3 C20 C21 111.7(2)
F2 C20 F1 106.8(2)
F2 C20 C21 109.2(2)
F2 C20 F3 107.6(3)
B9 B8 B2 108.1(2)
B10 B8 B2 60.58(18)
B10 B8 B9 60.14(18)
H8a B8 B2 121.50(14)
H8a B8 B9 122.05(14)
H8a B8 B10 121.21(14)
B7 B8 B2 108.0(2)
B7 B8 B9 59.54(18)
B7 B8 B10 108.2(2)
B7 B8 H8a 121.84(14)
B3 B8 B2 59.88(18)
B3 B8 B9 107.4(2)
B3 B8 B10 108.4(2)
B3 B8 H8a 121.89(14)
B3 B8 B7 59.94(19)
B2A B6A B4A 60.4(2)
H6Ab B6A B4A 121.80(15)
H6Ab B6A B2A 121.49(17)
B5A B6A B4A 59.7(2)
B5A B6A B2A 108.4(2)
B5A B6A H6Ab 121.52(16)
B7A B6A B4A 107.9(3)
B7A B6A B2A 108.3(2)
B7A B6A H6Ab 121.52(15)
B7A B6A B5A 60.2(2)
B8A B6A B4A 108.1(2)
B8A B6A B2A 59.8(2)
B8A B6A H6Ab 121.51(15)
B8A B6A B5A 108.5(3)
B8A B6A B7A 60.4(2)
B9 B7 B4 107.8(2)
B6 B7 B4 59.63(17)
B6 B7 B9 60.05(17)
B8 B7 B4 108.0(2)
B8 B7 B9 59.98(18)
B8 B7 B6 107.9(2)
H7 B7 B4 121.77(15)
H7 B7 B9 121.84(15)
H7 B7 B6 121.90(16)
H7 B7 B8 121.75(14)
B3 B7 B4 60.18(19)
B3 B7 B9 107.6(2)
B3 B7 B6 107.6(2)
B3 B7 B8 59.71(19)
B3 B7 H7 121.96(14)
B4A B5A B1A 60.0(2)
B10A B5A B1A 60.55(18)
B10A B5A B4A 107.9(2)
B6A B5A B1A 107.9(3)
B6A B5A B4A 59.8(2)
B6A B5A B10A 107.2(3)
H5Ab B5A B1A 121.32(17)
H5Ab B5A B4A 121.90(16)
H5Ab B5A B10A 121.87(19)
H5Ab B5A B6A 122.18(16)
B7A B5A B1A 108.2(2)
B7A B5A B4A 107.5(3)
B7A B5A B10A 59.63(19)
B7A B5A B6A 59.5(2)
B7A B5A H5Ab 122.02(18)
B9A B7A B10A 60.39(18)
B6A B7A B10A 108.1(2)
B6A B7A B9A 107.5(3)
B5A B7A B10A 60.01(19)
B5A B7A B9A 108.1(2)
B5A B7A B6A 60.3(2)
H7A B7A B10A 121.46(18)
H7A B7A B9A 121.89(15)
H7A B7A B6A 121.87(15)
H7A B7A B5A 121.51(18)
B8A B7A B10A 108.0(2)
B8A B7A B9A 59.5(2)
B8A B7A B6A 59.7(2)
B8A B7A B5A 108.0(3)
B8A B7A H7A 121.96(15)
F11 C24 F12B 111.5(4)
F10 C24 F12B 102.6(3)
F10 C24 F11 106.1(5)
F12 C24 F11B 105.7(9)
F10B C24 F11B 102.1(8)
F10B C24 F12 112.5(10)
B1 B3 B2 60.30(17)
B4 B3 B2 108.5(2)
B4 B3 B1 60.28(18)
B8 B3 B2 59.80(18)
B8 B3 B1 108.2(2)
B8 B3 B4 108.3(2)
B7 B3 B2 108.3(2)
B7 B3 B1 108.4(2)
B7 B3 B4 60.00(18)
B7 B3 B8 60.35(19)
H3a B3 B2 121.55(14)
H3a B3 B1 121.44(14)
H3a B3 B4 121.46(14)
H3a B3 B8 121.61(14)
H3a B3 B7 121.50(14)
F9 C19 F7 106.0(9)
F8 C19 F7 102.8(7)
F8 C19 F9 112.2(8)
F7B C19 F9B 97.2(6)
F8B C19 F9B 111.2(9)
F8B C19 F7B 109.1(9)
B2A B8A B9A 108.3(2)
B3A B8A B9A 60.20(19)
B3A B8A B2A 60.71(19)
B6A B8A B9A 108.0(3)
B6A B8A B2A 60.0(2)
B6A B8A B3A 108.9(2)
B7A B8A B9A 60.0(2)
B7A B8A B2A 108.0(3)
B7A B8A B3A 108.6(2)
B7A B8A B6A 59.9(2)
H8Ab B8A B9A 121.73(15)
H8Ab B8A B2A 121.53(18)
H8Ab B8A B3A 120.94(17)
H8Ab B8A B6A 121.64(15)
H8Ab B8A B7A 121.70(15)
C21A C20A F8A 111.4(3)
F7A C20A F8A 107.1(3)
F7A C20A C21A 110.8(3)
F9A C20A F8A 103.3(3)
F9A C20A C21A 113.3(3)
F9A C20A F7A 110.4(3)
F3A C15A F2A 109.7(8)
F1A C15A F2A 103.8(9)
F1A C15A F3A 108.4(8)
F2c C15A F3c 107.8(7)
F1c C15A F3c 108.7(6)
F1c C15A F2c 105.4(6)

loop_
_geom_bond_atom_site_label_1
_geom_bond_atom_site_label_2
_geom_bond_distance
Cu1 O1 1.9641(17)
Cu1 O4 1.9494(17)
Cu1 O2 1.9611(17)
Cu1 O3 2.2902(18)
Cu1 N1 1.997(2)
Cu1A N1A 1.983(2)
Cu1A O2A 1.9602(17)
Cu1A O4A 1.9669(17)
Cu1A O1A 1.9583(18)
Cu1A O3A 2.2966(18)
O1 C23 1.263(3)
N1A C14A 1.364(3)
N1A C1A 1.329(3)
O2A C18A 1.257(3)
O4 C18 1.266(3)
O2 C21 1.256(3)
N2 C13 1.356(3)
N2 C10 1.325(3)
O4A C23A 1.275(3)
O1A C16A 1.258(3)
C11 C10 1.496(4)
C11 B2 1.718(4)
C11 B5 1.725(4)
C11 B1 1.711(4)
C11 C12 1.637(4)
C11 B10 1.740(4)
O3 C16 1.236(3)
N1 C14 1.357(3)
N1 C1 1.336(3)
C9A H9Aa 0.9300
C9A C8A 1.366(3)
C9A C10A 1.411(3)
F5A C19A 1.327(4)
F1 C20 1.324(3)
N2A C10A 1.324(3)
N2A C13A 1.363(3)
C8A H8Aa 0.9300
C8A C7A 1.401(3)
C14A C13A 1.448(3)
C14A C4A 1.412(3)
F12B C24 1.347(6)
C14 C13 1.447(3)
C14 C4 1.415(3)
C10A C11A 1.506(3)
C7A C13A 1.414(3)
C7A C6A 1.427(3)
C11A C12A 1.629(4)
C11A B1A 1.730(4)
C11A B10A 1.711(4)
C11A B9A 1.714(4)
C11A B3A 1.745(4)
C6A H6Aa 0.9300
C6A C5A 1.348(4)
C13 C7 1.414(3)
C6 H6 0.9300
C6 C7 1.444(4)
C6 C5 1.343(4)
C3A H3Aa 0.9300
C3A C4A 1.408(3)
C3A C2A 1.370(4)
F8A C20A 1.319(4)
C21 C22 1.391(4)
C21 C20 1.531(4)
C10 C9 1.412(4)
F10A C24A 1.338(3)
F11A C24A 1.321(3)
O3A C21A 1.227(3)
C23A C22A 1.384(3)
C23A C24A 1.526(4)
C4A C5A 1.428(3)
C5A H5Aa 0.9300
C21A C22A 1.400(4)
C21A C20A 1.551(4)
C22A H22A 0.9300
C1A H1Aa 0.9300
C1A C2A 1.386(4)
C3 H3 0.9300
C3 C4 1.398(4)
C3 C2 1.362(4)
B2 H2 1.1000
B2 B1 1.777(4)
B2 B10 1.782(4)
B2 B8 1.771(5)
B2 B3 1.772(5)
C23 C22 1.381(4)
C23 C24 1.528(4)
F6A C19A 1.306(4)
F7A C20A 1.292(4)
F12A C24A 1.325(4)
C16 C17 1.403(4)
C16 C15 1.539(4)
F3 C20 1.306(4)
C7 C8 1.399(4)
F4A C19A 1.325(4)
B5 H5 1.1000
B5 B1 1.780(4)
B5 C12 1.719(4)
B5 B4 1.769(4)
B5 B6 1.785(5)
C1 H1 0.9300
C1 C2 1.389(4)
B1 H1a 1.1000
B1 B4 1.786(5)
B1 B3 1.766(4)
C12A H12A 1.1000
C12A B1A 1.719(5)
C12A B4A 1.697(4)
C12A B2A 1.702(4)
C12A B3A 1.727(4)
C8 H8 0.9300
C8 C9 1.360(4)
C4 C5 1.432(4)
C19A C18A 1.543(4)
C12 H12 1.1000
C12 B9 1.705(4)
C12 B6 1.702(4)
C12 B10 1.724(4)
B4 H4 1.1000
B4 B6 1.776(5)
B4 B7 1.787(4)
B4 B3 1.790(5)
C18A C17A 1.380(4)
C18 C17 1.382(4)
C18 C19 1.533(4)
B9 H9 1.1000
B9 B6 1.781(4)
B9 B10 1.776(5)
B9 B8 1.782(5)
B9 B7 1.774(4)
C22 H22 0.9300
B6 H6a 1.1000
B6 B7 1.785(4)
F2 C20 1.337(4)
B10 H10 1.1000
B10 B8 1.762(4)
F6 C15 1.319(4)
F9A C20A 1.326(4)
C16A C17A 1.390(4)
C16A C15A 1.527(5)
C17A H17A 0.9300
B1A H1Ab 1.1000
B1A B4A 1.771(5)
B1A B10A 1.790(5)
B1A B5A 1.765(5)
B4A H4A 1.1000
B4A B2A 1.787(6)
B4A B6A 1.781(5)
B4A B5A 1.779(6)
C2 H2a 0.9300
C9 H9a 0.9300
B10A H10A 1.1000
B10A B9A 1.789(5)
B10A B5A 1.785(5)
B10A B7A 1.778(5)
B9A H9Ab 1.1000
B9A B3A 1.768(5)
B9A B7A 1.780(5)
B9A B8A 1.771(5)
C5 H5a 0.9300
C17 H17 0.9300
C2A H2Aa 0.9300
C15 F4 1.271(4)
C15 F5 1.313(5)
B2A H2Ab 1.1000
B2A B3A 1.779(5)
B2A B6A 1.770(6)
B2A B8A 1.768(5)
B3A H3Ab 1.1000
B3A B8A 1.753(5)
B8 H8a 1.1000
B8 B7 1.791(5)
B8 B3 1.780(5)
B6A H6Ab 1.1000
B6A B5A 1.792(6)
B6A B7A 1.778(6)
B6A B8A 1.775(5)
B7 H7 1.1000
B7 B3 1.784(5)
B5A H5Ab 1.1000
B5A B7A 1.791(5)
B7A H7A 1.1000
B7A B8A 1.788(6)
C24 F11 1.236(4)
C24 F10 1.395(6)
C24 F11B 1.563(9)
C24 F12 1.197(13)
C24 F10B 1.153(10)
B3 H3a 1.1000
C19 F7 1.327(10)
C19 F9 1.223(10)
C19 F9B 1.336(7)
C19 F8 1.319(7)
C19 F7B 1.294(10)
C19 F8B 1.216(9)
B8A H8Ab 1.1000
F2A C15A 1.274(12)
F3A C15A 1.231(10)
C15A F1A 1.418(13)
C15A F3c 1.220(8)
C15A F2c 1.393(10)
C15A F1c 1.371(9)

loop_
_restr_u_iso_atom_site_label
_restr_u_iso_weight_param
F12B 0.0200
F2A 0.0200
F3A 0.0200
F11 0.0200
F10 0.0200
F1A 0.0200
F11B 0.0200
F12 0.0200
F10B 0.0200
F3c 0.0200
F2c 0.0200
